data_4080675
loop_
_publ_author_name
'Moustafa, Mohamed E.'
'McCready, Matthew S.'
'Puddephatt, Richard J.'

_publ_section_title
;
 Photoswitchable Organoplatinum(IV) Complexes
;
_journal_issue 9
_journal_name_full Organometallics
_journal_page_first 2552
_journal_paper_doi 10.1021/om4000314
_journal_volume 32
_journal_year 2013
_chemical_formula_moiety '2(C35 H37 Br N6 Pt), C H2 Cl2'
_chemical_formula_sum 'C71 H76 Br2 Cl2 N12 Pt2'
_chemical_formula_weight 1718.30
_chemical_name_systematic
; 
 ? 
;
_space_group_IT_number 14
_symmetry_cell_setting monoclinic
_symmetry_space_group_name_Hall '-P 2yn'
_symmetry_space_group_name_H-M 'P 1 21/n 1'
_atom_sites_solution_hydrogens geom
_atom_sites_solution_primary direct
_atom_sites_solution_secondary difmap
_audit_creation_method SHELXL-97
_cell_angle_alpha 90.00
_cell_angle_beta 90.031(2)
_cell_angle_gamma 90.00
_cell_formula_units_Z 4
_cell_length_a 11.7537(5)
_cell_length_b 35.6472(16)
_cell_length_c 15.8928(6)
_cell_measurement_reflns_used 16564
_cell_measurement_temperature 150(2)
_cell_measurement_theta_max 28.31
_cell_measurement_theta_min 1.14
_cell_volume 6658.9(5)
_computing_cell_refinement 'Bruker SAINT'
_computing_data_collection 'Bruker APEX2'
_computing_data_reduction 'Bruker SAINT'
_computing_molecular_graphics 'Bruker SHELXTL'
_computing_publication_material 'Bruker SHELXTL'
_computing_structure_refinement 'SHELXL-97 (Sheldrick, 2008)'
_computing_structure_solution 'SHELXS-97 (Sheldrick, 2008)'
_diffrn_ambient_temperature 150(2)
_diffrn_measured_fraction_theta_full 0.999
_diffrn_measured_fraction_theta_max 0.999
_diffrn_measurement_device_type 'Bruker APEX-II CCD'
_diffrn_measurement_method '\f and \w scans'
_diffrn_radiation_monochromator graphite
_diffrn_radiation_source 'fine-focus sealed tube'
_diffrn_radiation_type MoK\a
_diffrn_radiation_wavelength 0.71073
_diffrn_reflns_av_R_equivalents 0.0881
_diffrn_reflns_av_sigmaI/netI 0.0344
_diffrn_reflns_limit_h_max 15
_diffrn_reflns_limit_h_min -15
_diffrn_reflns_limit_k_max 47
_diffrn_reflns_limit_k_min -47
_diffrn_reflns_limit_l_max 21
_diffrn_reflns_limit_l_min -21
_diffrn_reflns_number 297811
_diffrn_reflns_theta_full 28.31
_diffrn_reflns_theta_max 28.31
_diffrn_reflns_theta_min 1.14
_exptl_absorpt_coefficient_mu 5.530
_exptl_absorpt_correction_T_max 0.5814
_exptl_absorpt_correction_T_min 0.0837
_exptl_absorpt_correction_type multi-scan
_exptl_absorpt_process_details 'SADABS (Bruker, 2006)'
_exptl_crystal_colour orange
_exptl_crystal_density_diffrn 1.714
_exptl_crystal_density_method 'not measured'
_exptl_crystal_description plate
_exptl_crystal_F_000 3384
_exptl_crystal_size_max 0.89
_exptl_crystal_size_mid 0.19
_exptl_crystal_size_min 0.11
_refine_diff_density_max 1.693
_refine_diff_density_min -1.592
_refine_diff_density_rms 0.123
_refine_ls_extinction_method none
_refine_ls_goodness_of_fit_ref 1.035
_refine_ls_hydrogen_treatment constr
_refine_ls_matrix_type full
_refine_ls_number_parameters 841
_refine_ls_number_reflns 16564
_refine_ls_number_restraints 0
_refine_ls_restrained_S_all 1.035
_refine_ls_R_factor_all 0.0536
_refine_ls_R_factor_gt 0.0364
_refine_ls_shift/su_max 0.002
_refine_ls_shift/su_mean 0.000
_refine_ls_structure_factor_coef Fsqd
_refine_ls_weighting_details 'calc w=1/[\s^2^(Fo^2^)+(0.0325P)^2^+18.8436P] where P=(Fo^2^+2Fc^2^)/3'
_refine_ls_weighting_scheme calc
_refine_ls_wR_factor_gt 0.0756
_refine_ls_wR_factor_ref 0.0823
_reflns_number_gt 13227
_reflns_number_total 16564
_reflns_threshold_expression >2sigma(I)
_cod_data_source_file om4000314_si_002.cif
_cod_data_source_block 6dppp
_cod_original_sg_symbol_H-M P2(1)/n
_cod_database_code 4080675

loop_
_symmetry_equiv_pos_as_xyz
'x, y, z'
'-x+1/2, y+1/2, -z+1/2'
'-x, -y, -z'
'x-1/2, -y-1/2, z-1/2'

loop_
_atom_site_label
_atom_site_type_symbol
_atom_site_fract_x
_atom_site_fract_y
_atom_site_fract_z
_atom_site_U_iso_or_equiv
_atom_site_adp_type
_atom_site_occupancy
_atom_site_symmetry_multiplicity
_atom_site_calc_flag
_atom_site_refinement_flags
_atom_site_disorder_assembly
_atom_site_disorder_group
Pt1 Pt 0.035052(16) 0.106223(6) 0.234419(12) 0.01962(5) Uani 1 1 d . . .
Br1 Br 0.11742(5) 0.161437(18) 0.14960(4) 0.03060(13) Uani 1 1 d . . .
C6 C -0.0439(5) 0.15354(15) 0.3791(3) 0.0211(11) Uani 1 1 d . . .
N2 N -0.0764(3) 0.14288(12) 0.3032(3) 0.0194(9) Uani 1 1 d . . .
N1 N 0.1343(3) 0.12493(12) 0.3401(3) 0.0197(9) Uani 1 1 d . . .
N3 N -0.1829(3) 0.14748(12) 0.2766(3) 0.0206(9) Uani 1 1 d . . .
C8 C -0.2359(4) 0.16914(15) 0.4143(3) 0.0203(11) Uani 1 1 d . . .
C7 C -0.1231(5) 0.16541(15) 0.4416(3) 0.0224(11) Uani 1 1 d . . .
C11 C -0.4189(4) 0.13867(16) 0.2396(4) 0.0280(12) Uani 1 1 d . . .
H11A H -0.3770 0.1165 0.2282 0.034 Uiso 1 1 calc R . .
N4 N -0.4279(4) 0.19884(14) 0.3070(3) 0.0301(11) Uani 1 1 d . . .
C10 C -0.3743(4) 0.16657(16) 0.2899(3) 0.0222(11) Uani 1 1 d . . .
C21 C -0.0703(5) 0.09252(17) 0.1369(3) 0.0286(12) Uani 1 1 d . . .
H21A H -0.1161 0.0706 0.1524 0.043 Uiso 1 1 calc R . .
H21B H -0.0248 0.0867 0.0870 0.043 Uiso 1 1 calc R . .
H21C H -0.1207 0.1137 0.1246 0.043 Uiso 1 1 calc R . .
N6 N 0.0213(4) 0.04938(15) 0.6959(3) 0.0337(12) Uani 1 1 d . . .
C9 C -0.2590(4) 0.16197(15) 0.3290(3) 0.0196(10) Uani 1 1 d . . .
C12 C -0.5281(5) 0.14406(18) 0.2058(4) 0.0326(13) Uani 1 1 d . . .
H12A H -0.5624 0.1254 0.1715 0.039 Uiso 1 1 calc R . .
C15 C -0.0935(5) 0.16945(17) 0.5332(3) 0.0287(13) Uani 1 1 d . E .
H15A H -0.0243 0.1544 0.5442 0.034 Uiso 1 1 calc R . .
H15B H -0.1560 0.1583 0.5666 0.034 Uiso 1 1 calc R . .
C20 C -0.3321(5) 0.17686(17) 0.4759(4) 0.0290(13) Uani 1 1 d . E .
H20A H -0.3145 0.1639 0.5295 0.035 Uiso 1 1 calc R . .
H20B H -0.4027 0.1655 0.4532 0.035 Uiso 1 1 calc R . .
C31 C 0.1617(5) 0.02315(17) 0.7997(4) 0.0328(13) Uani 1 1 d . . .
H31A H 0.2123 0.0156 0.7564 0.039 Uiso 1 1 calc R . .
C5 C 0.0816(4) 0.14869(15) 0.3939(3) 0.0216(11) Uani 1 1 d . . .
C22 C 0.1500(5) 0.06959(18) 0.1798(4) 0.0384(15) Uani 1 1 d . . .
H22A H 0.1377 0.0443 0.2020 0.058 Uiso 1 1 calc R . .
H22B H 0.2277 0.0777 0.1928 0.058 Uiso 1 1 calc R . .
H22C H 0.1391 0.0695 0.1187 0.058 Uiso 1 1 calc R . .
C27 C 0.0513(5) 0.04685(17) 0.5559(3) 0.0279(12) Uani 1 1 d . . .
C28 C -0.0495(5) 0.06537(17) 0.5349(4) 0.0334(13) Uani 1 1 d . . .
H28A H -0.0985 0.0746 0.5776 0.040 Uiso 1 1 calc R . .
C1 C 0.2461(5) 0.11886(17) 0.3480(4) 0.0283(12) Uani 1 1 d . . .
H1A H 0.2825 0.1027 0.3088 0.034 Uiso 1 1 calc R . .
C2 C 0.3107(5) 0.13493(19) 0.4104(4) 0.0356(15) Uani 1 1 d . . .
H2A H 0.3888 0.1286 0.4166 0.043 Uiso 1 1 calc R . .
N5 N 0.0892(4) 0.03925(14) 0.6400(3) 0.0334(12) Uani 1 1 d . . .
C24 C -0.0082(5) 0.05622(16) 0.3858(4) 0.0295(13) Uani 1 1 d . . .
C34 C 0.0144(7) 0.0458(2) 0.9269(4) 0.053(2) Uani 1 1 d . . .
H34A H -0.0349 0.0538 0.9707 0.064 Uiso 1 1 calc R . .
C23 C -0.0387(5) 0.06071(15) 0.2972(4) 0.0282(12) Uani 1 1 d . . .
H23A H -0.1224 0.0632 0.2934 0.034 Uiso 1 1 calc R . .
H23B H -0.0172 0.0375 0.2670 0.034 Uiso 1 1 calc R . .
C26 C 0.1198(5) 0.03337(18) 0.4926(4) 0.0334(14) Uani 1 1 d . . .
H26A H 0.1888 0.0209 0.5066 0.040 Uiso 1 1 calc R . .
C16 C -0.0724(6) 0.20941(19) 0.5659(4) 0.0378(15) Uani 1 1 d . . .
H16A H -0.0323 0.2240 0.5219 0.045 Uiso 1 1 calc R A 1
H16B H -0.0221 0.2081 0.6158 0.045 Uiso 1 1 calc R A 1
C4 C 0.1435(5) 0.16764(18) 0.4547(4) 0.0327(14) Uani 1 1 d . . .
H4B H 0.1073 0.1855 0.4901 0.039 Uiso 1 1 calc R . .
C32 C 0.1874(6) 0.0163(2) 0.8824(4) 0.0392(15) Uani 1 1 d . . .
H32A H 0.2561 0.0037 0.8962 0.047 Uiso 1 1 calc R . .
C30 C 0.0602(5) 0.04138(17) 0.7799(4) 0.0315(13) Uani 1 1 d . . .
C35 C -0.0136(6) 0.0520(2) 0.8435(4) 0.0444(17) Uani 1 1 d . . .
H35A H -0.0839 0.0636 0.8298 0.053 Uiso 1 1 calc R . .
C19 C -0.3560(5) 0.21875(18) 0.4954(4) 0.0379(15) Uani 1 1 d . . .
H19A H -0.3968 0.2295 0.4466 0.045 Uiso 1 1 calc R B 1
H19B H -0.4087 0.2198 0.5440 0.045 Uiso 1 1 calc R B 1
C33 C 0.1153(7) 0.0276(2) 0.9454(4) 0.0469(18) Uani 1 1 d . . .
H33A H 0.1349 0.0228 1.0025 0.056 Uiso 1 1 calc R . .
C25 C 0.0906(5) 0.03750(18) 0.4100(4) 0.0334(14) Uani 1 1 d . . .
H25A H 0.1390 0.0274 0.3679 0.040 Uiso 1 1 calc R . .
C3 C 0.2606(5) 0.1602(2) 0.4635(4) 0.0399(16) Uani 1 1 d . . .
H3B H 0.3041 0.1726 0.5056 0.048 Uiso 1 1 calc R . .
Pt2 Pt 0.543944(17) 0.104639(6) 0.729228(12) 0.02142(5) Uani 1 1 d . . .
Br2 Br 0.45930(5) 0.159741(18) 0.64535(4) 0.03244(13) Uani 1 1 d . . .
N12 N 0.5843(5) 0.04555(16) 1.1906(3) 0.0384(13) Uani 1 1 d . . .
N9 N 0.7595(3) 0.14675(12) 0.7736(3) 0.0218(9) Uani 1 1 d . . .
C47 C 0.6992(5) 0.16251(16) 0.9397(3) 0.0224(11) Uani 1 1 d . . .
C61 C 0.4315(5) 0.06773(18) 0.6741(4) 0.0359(15) Uani 1 1 d . . .
H61A H 0.4453 0.0424 0.6957 0.054 Uiso 1 1 calc R . .
H61B H 0.4424 0.0679 0.6129 0.054 Uiso 1 1 calc R . .
H61C H 0.3534 0.0753 0.6873 0.054 Uiso 1 1 calc R . .
C60 C 0.9066(5) 0.17435(16) 0.9742(4) 0.0270(12) Uani 1 1 d . F .
H60A H 0.9777 0.1643 0.9496 0.032 Uiso 1 1 calc R . .
H60B H 0.8908 0.1598 1.0259 0.032 Uiso 1 1 calc R . .
N7 N 0.4420(4) 0.12283(13) 0.8334(3) 0.0222(9) Uani 1 1 d . . .
N8 N 0.6538(3) 0.14125(12) 0.7998(3) 0.0188(9) Uani 1 1 d . . .
C63 C 0.6189(5) 0.05901(16) 0.7920(3) 0.0276(12) Uani 1 1 d . . .
H63A H 0.5936 0.0355 0.7646 0.033 Uiso 1 1 calc R . .
H63B H 0.7025 0.0607 0.7855 0.033 Uiso 1 1 calc R . .
C46 C 0.6186(4) 0.15059(15) 0.8781(3) 0.0201(11) Uani 1 1 d . . .
N11 N 0.5037(4) 0.04799(15) 1.1408(3) 0.0343(12) Uani 1 1 d . . .
C64 C 0.5920(5) 0.05685(16) 0.8816(3) 0.0272(12) Uani 1 1 d . . .
C65 C 0.6724(5) 0.06597(17) 0.9441(4) 0.0314(13) Uani 1 1 d . . .
H65A H 0.7459 0.0741 0.9273 0.038 Uiso 1 1 calc R . .
C49 C 0.8345(4) 0.16123(15) 0.8274(3) 0.0225(11) Uani 1 1 d . . .
C48 C 0.8113(5) 0.16733(15) 0.9128(3) 0.0223(11) Uani 1 1 d . . .
C45 C 0.4947(4) 0.14519(16) 0.8907(3) 0.0223(11) Uani 1 1 d . . .
C66 C 0.6478(5) 0.06339(17) 1.0293(4) 0.0327(13) Uani 1 1 d . . .
H66A H 0.7045 0.0691 1.0700 0.039 Uiso 1 1 calc R . .
C43 C 0.3153(5) 0.1534(2) 0.9620(4) 0.0420(17) Uani 1 1 d . . .
H43 H 0.2721 0.1635 1.0072 0.050 Uiso 1 1 calc R . .
C55 C 0.6686(5) 0.16569(17) 1.0312(3) 0.0289(13) Uani 1 1 d . F .
H55A H 0.7317 0.1550 1.0648 0.035 Uiso 1 1 calc R . .
H55B H 0.6005 0.1500 1.0416 0.035 Uiso 1 1 calc R . .
C68 C 0.4572(5) 0.04412(18) 0.9943(4) 0.0339(13) Uani 1 1 d . . .
H68A H 0.3824 0.0373 1.0110 0.041 Uiso 1 1 calc R . .
C67 C 0.5389(5) 0.05240(17) 1.0549(4) 0.0308(13) Uani 1 1 d . . .
C44 C 0.4295(5) 0.1620(2) 0.9545(4) 0.0374(15) Uani 1 1 d . . .
H44A H 0.4639 0.1793 0.9923 0.045 Uiso 1 1 calc R . .
C56 C 0.6444(6) 0.20531(19) 1.0638(4) 0.0366(15) Uani 1 1 d . . .
H56A H 0.5677 0.2125 1.0437 0.044 Uiso 1 1 calc R C 1
H56B H 0.6402 0.2038 1.1260 0.044 Uiso 1 1 calc R C 1
C59 C 0.9277(5) 0.21534(19) 0.9995(4) 0.0382(15) Uani 1 1 d . . .
H59A H 0.9170 0.2315 0.9495 0.046 Uiso 1 1 calc R D 1
H59B H 1.0076 0.2180 1.0182 0.046 Uiso 1 1 calc R D 1
Cl2 Cl 0.1655(2) 0.25249(6) 0.30704(15) 0.0748(7) Uani 1 1 d . . .
Cl1 Cl -0.0845(3) 0.24992(6) 0.30808(17) 0.0825(8) Uani 1 1 d . . .
N10 N 1.0016(4) 0.19967(14) 0.8076(3) 0.0287(11) Uani 1 1 d . . .
C51 C 0.9970(5) 0.14055(16) 0.7350(3) 0.0271(12) Uani 1 1 d . . .
H51A H 0.9569 0.1183 0.7206 0.033 Uiso 1 1 calc R . .
C80 C 0.0399(7) 0.2511(2) 0.2470(4) 0.0483(17) Uani 1 1 d . . .
H80A H 0.0375 0.2735 0.2102 0.058 Uiso 1 1 calc R . .
H80B H 0.0417 0.2287 0.2104 0.058 Uiso 1 1 calc R . .
C13 C -0.5846(5) 0.17722(19) 0.2237(4) 0.0354(15) Uani 1 1 d . . .
H13A H -0.6589 0.1816 0.2022 0.042 Uiso 1 1 calc R . .
C52 C 1.1055(5) 0.14749(18) 0.7029(4) 0.0328(14) Uani 1 1 d . . .
H52A H 1.1414 0.1296 0.6673 0.039 Uiso 1 1 calc R . .
C53 C 1.1595(5) 0.18016(19) 0.7231(4) 0.0371(15) Uani 1 1 d . . .
H53A H 1.2335 0.1852 0.7020 0.045 Uiso 1 1 calc R . .
C50 C 0.9486(5) 0.16726(15) 0.7891(3) 0.0227(11) Uani 1 1 d . . .
C42 C 0.2646(5) 0.1305(2) 0.9044(4) 0.0359(15) Uani 1 1 d . . .
H42A H 0.1861 0.1244 0.9090 0.043 Uiso 1 1 calc R . .
C29 C -0.0771(5) 0.07000(17) 0.4509(4) 0.0308(13) Uani 1 1 d . . .
H29A H -0.1452 0.0830 0.4368 0.037 Uiso 1 1 calc R . .
C41 C 0.3297(5) 0.11617(17) 0.8388(4) 0.0284(13) Uani 1 1 d . . .
H41A H 0.2939 0.1013 0.7967 0.034 Uiso 1 1 calc R . .
C54 C 1.1061(4) 0.20542(18) 0.7741(4) 0.0348(14) Uani 1 1 d . . .
H54A H 1.1442 0.2282 0.7867 0.042 Uiso 1 1 calc R . .
C14 C -0.5313(5) 0.20385(18) 0.2731(5) 0.0386(14) Uani 1 1 d . . .
H14A H -0.5698 0.2268 0.2836 0.046 Uiso 1 1 calc R . .
C69 C 0.4843(5) 0.04572(17) 0.9110(4) 0.0308(13) Uani 1 1 d . . .
H69A H 0.4278 0.0390 0.8709 0.037 Uiso 1 1 calc R . .
C70 C 0.5477(5) 0.04227(17) 1.2772(4) 0.0318(13) Uani 1 1 d . . .
C75 C 0.4372(5) 0.03858(18) 1.3026(4) 0.0352(14) Uani 1 1 d . . .
H75A H 0.3777 0.0366 1.2624 0.042 Uiso 1 1 calc R . .
C72 C 0.6087(7) 0.0429(2) 1.4206(4) 0.051(2) Uani 1 1 d . . .
H72A H 0.6680 0.0445 1.4611 0.062 Uiso 1 1 calc R . .
C71 C 0.6334(6) 0.0430(2) 1.3364(4) 0.0465(18) Uani 1 1 d . . .
H71A H 0.7105 0.0435 1.3185 0.056 Uiso 1 1 calc R . .
C73 C 0.4982(7) 0.0405(2) 1.4459(4) 0.0463(18) Uani 1 1 d . . .
H73A H 0.4802 0.0408 1.5041 0.056 Uiso 1 1 calc R . .
C74 C 0.4134(6) 0.0377(2) 1.3877(4) 0.0471(19) Uani 1 1 d . . .
H74A H 0.3368 0.0351 1.4059 0.057 Uiso 1 1 calc R . .
C62 C 0.6529(5) 0.09128(18) 0.6323(3) 0.0316(13) Uani 1 1 d . . .
H62A H 0.7004 0.0699 0.6488 0.047 Uiso 1 1 calc R . .
H62B H 0.7015 0.1129 0.6197 0.047 Uiso 1 1 calc R . .
H62C H 0.6086 0.0847 0.5822 0.047 Uiso 1 1 calc R . .
C17A C -0.1856(11) 0.2306(3) 0.5906(8) 0.042(4) Uani 0.66(2) 1 d P E 1
H17A H -0.2331 0.2136 0.6251 0.050 Uiso 0.66(2) 1 calc PR E 1
H17B H -0.1658 0.2526 0.6257 0.050 Uiso 0.66(2) 1 calc PR E 1
C18A C -0.2558(10) 0.2440(3) 0.5149(8) 0.039(3) Uani 0.66(2) 1 d P E 1
H18A H -0.2841 0.2697 0.5263 0.047 Uiso 0.66(2) 1 calc PR E 1
H18B H -0.2058 0.2453 0.4648 0.047 Uiso 0.66(2) 1 calc PR E 1
C17B C -0.155(2) 0.2402(5) 0.5410(14) 0.038(6) Uani 0.34(2) 1 d P E 2
H17C H -0.1287 0.2643 0.5652 0.045 Uiso 0.34(2) 1 calc PR E 2
H17D H -0.1549 0.2428 0.4790 0.045 Uiso 0.34(2) 1 calc PR E 2
C18B C -0.2735(19) 0.2333(6) 0.5694(15) 0.041(7) Uani 0.34(2) 1 d P E 2
H18C H -0.3049 0.2568 0.5930 0.050 Uiso 0.34(2) 1 calc PR E 2
H18D H -0.2723 0.2143 0.6150 0.050 Uiso 0.34(2) 1 calc PR E 2
C57A C 0.7238(12) 0.2371(4) 1.0424(8) 0.031(3) Uani 0.518(19) 1 d P F 1
H57A H 0.6956 0.2605 1.0689 0.037 Uiso 0.518(19) 1 calc PR F 1
H57B H 0.7241 0.2409 0.9807 0.037 Uiso 0.518(19) 1 calc PR F 1
C58A C 0.8460(12) 0.2296(4) 1.0725(9) 0.035(4) Uani 0.518(19) 1 d P F 1
H58A H 0.8440 0.2105 1.1177 0.042 Uiso 0.518(19) 1 calc PR F 1
H58B H 0.8777 0.2529 1.0967 0.042 Uiso 0.518(19) 1 calc PR F 1
C57B C 0.7567(14) 0.2261(4) 1.0917(11) 0.041(5) Uani 0.482(19) 1 d P F 2
H57C H 0.7360 0.2477 1.1278 0.049 Uiso 0.482(19) 1 calc PR F 2
H57D H 0.8032 0.2087 1.1261 0.049 Uiso 0.482(19) 1 calc PR F 2
C58B C 0.8281(14) 0.2401(4) 1.0192(12) 0.042(5) Uani 0.482(19) 1 d P F 2
H58C H 0.7794 0.2421 0.9685 0.050 Uiso 0.482(19) 1 calc PR F 2
H58D H 0.8564 0.2656 1.0327 0.050 Uiso 0.482(19) 1 calc PR F 2

loop_
_atom_site_aniso_label
_atom_site_aniso_U_11
_atom_site_aniso_U_22
_atom_site_aniso_U_33
_atom_site_aniso_U_23
_atom_site_aniso_U_13
_atom_site_aniso_U_12
Pt1 0.01736(9) 0.02473(10) 0.01675(9) -0.00231(8) -0.00144(7) 0.00116(8)
Br1 0.0250(3) 0.0422(3) 0.0246(3) 0.0055(2) 0.0011(2) -0.0051(3)
C6 0.026(3) 0.021(3) 0.017(2) -0.0012(19) -0.007(2) -0.002(2)
N2 0.015(2) 0.025(2) 0.018(2) 0.0005(18) -0.0029(16) -0.0008(17)
N1 0.017(2) 0.025(2) 0.017(2) -0.0008(17) -0.0029(16) -0.0037(18)
N3 0.0139(19) 0.027(2) 0.022(2) 0.0036(19) -0.0030(17) -0.0003(17)
C8 0.018(2) 0.022(3) 0.020(2) 0.006(2) 0.008(2) 0.002(2)
C7 0.028(3) 0.022(3) 0.018(2) 0.000(2) 0.005(2) 0.001(2)
C11 0.020(3) 0.031(3) 0.033(3) 0.004(2) 0.001(2) 0.000(2)
N4 0.021(2) 0.032(3) 0.037(3) 0.001(2) 0.000(2) 0.005(2)
C10 0.013(2) 0.028(3) 0.026(3) 0.003(2) 0.004(2) 0.003(2)
C21 0.031(3) 0.034(3) 0.021(3) -0.007(2) -0.006(2) 0.003(3)
N6 0.036(3) 0.032(3) 0.033(3) -0.001(2) 0.006(2) 0.000(2)
C9 0.018(2) 0.022(3) 0.018(2) 0.003(2) 0.0028(19) -0.001(2)
C12 0.024(3) 0.043(4) 0.031(3) 0.003(3) -0.007(2) -0.008(3)
C15 0.030(3) 0.037(3) 0.020(3) -0.001(2) 0.000(2) 0.006(3)
C20 0.027(3) 0.035(3) 0.025(3) -0.001(2) 0.009(2) 0.001(3)
C31 0.033(3) 0.036(4) 0.029(3) -0.002(3) 0.002(2) -0.006(3)
C5 0.020(3) 0.025(3) 0.020(2) 0.004(2) -0.005(2) -0.006(2)
C22 0.036(3) 0.042(4) 0.038(3) -0.015(3) -0.001(3) 0.019(3)
C27 0.031(3) 0.030(3) 0.022(3) 0.006(2) 0.001(2) -0.004(3)
C28 0.036(3) 0.029(3) 0.035(3) 0.003(2) 0.011(3) 0.000(3)
C1 0.020(3) 0.033(3) 0.032(3) 0.002(3) -0.001(2) 0.000(2)
C2 0.018(3) 0.052(4) 0.037(3) 0.004(3) -0.006(2) -0.008(3)
N5 0.030(3) 0.035(3) 0.036(3) 0.004(2) 0.007(2) -0.003(2)
C24 0.034(3) 0.021(3) 0.033(3) 0.003(2) 0.000(2) -0.008(2)
C34 0.060(5) 0.073(6) 0.026(3) -0.004(3) 0.018(3) 0.000(4)
C23 0.027(3) 0.023(3) 0.034(3) -0.003(2) -0.003(2) -0.006(2)
C26 0.031(3) 0.042(4) 0.028(3) 0.011(3) 0.007(3) -0.001(3)
C16 0.044(4) 0.039(4) 0.031(3) -0.009(3) -0.006(3) 0.011(3)
C4 0.025(3) 0.042(4) 0.031(3) -0.006(3) -0.007(2) -0.003(3)
C32 0.033(3) 0.045(4) 0.039(4) 0.003(3) -0.005(3) -0.011(3)
C30 0.041(3) 0.030(3) 0.023(3) 0.006(2) -0.001(3) -0.006(3)
C35 0.040(4) 0.055(5) 0.037(4) -0.002(3) 0.010(3) 0.012(3)
C19 0.034(3) 0.039(4) 0.041(4) -0.008(3) 0.011(3) 0.011(3)
C33 0.065(5) 0.050(4) 0.026(3) 0.006(3) -0.010(3) -0.012(4)
C25 0.032(3) 0.035(4) 0.034(3) 0.005(3) 0.010(3) 0.003(3)
C3 0.030(3) 0.058(5) 0.032(3) -0.008(3) -0.014(3) -0.012(3)
Pt2 0.01947(10) 0.02853(11) 0.01625(9) -0.00290(8) 0.00094(8) -0.00390(9)
Br2 0.0265(3) 0.0455(4) 0.0253(3) 0.0058(3) 0.0005(2) 0.0028(3)
N12 0.039(3) 0.044(3) 0.033(3) -0.003(2) -0.003(2) -0.008(3)
N9 0.019(2) 0.027(2) 0.020(2) 0.0009(19) 0.0044(18) -0.0045(18)
C47 0.025(3) 0.025(3) 0.017(2) -0.001(2) 0.000(2) 0.003(2)
C61 0.034(3) 0.042(4) 0.031(3) -0.010(3) 0.003(3) -0.015(3)
C60 0.024(3) 0.031(3) 0.026(3) 0.003(2) -0.007(2) -0.004(2)
N7 0.018(2) 0.030(2) 0.019(2) 0.0052(18) 0.0016(17) -0.0036(19)
N8 0.018(2) 0.022(2) 0.0166(19) -0.0002(17) 0.0022(16) -0.0012(17)
C63 0.029(3) 0.029(3) 0.025(3) -0.004(2) 0.001(2) -0.001(2)
C46 0.019(2) 0.021(3) 0.021(2) -0.001(2) 0.001(2) 0.000(2)
N11 0.037(3) 0.035(3) 0.031(3) -0.004(2) -0.006(2) 0.000(2)
C64 0.032(3) 0.022(3) 0.027(3) 0.000(2) -0.005(2) 0.001(2)
C65 0.023(3) 0.033(3) 0.038(3) 0.002(3) -0.002(2) 0.000(2)
C49 0.015(2) 0.024(3) 0.028(3) 0.006(2) 0.000(2) -0.002(2)
C48 0.024(3) 0.019(3) 0.024(3) 0.001(2) -0.001(2) 0.001(2)
C45 0.020(3) 0.025(3) 0.022(3) 0.001(2) 0.004(2) 0.001(2)
C66 0.035(3) 0.034(3) 0.029(3) 0.001(3) -0.010(3) 0.000(3)
C43 0.026(3) 0.063(5) 0.038(4) -0.006(3) 0.012(3) 0.009(3)
C55 0.034(3) 0.037(3) 0.015(2) 0.003(2) -0.001(2) -0.002(3)
C68 0.032(3) 0.038(3) 0.031(3) 0.008(3) -0.003(3) -0.003(3)
C67 0.036(3) 0.031(3) 0.026(3) 0.004(2) -0.001(3) 0.003(3)
C44 0.025(3) 0.055(4) 0.033(3) -0.010(3) 0.001(2) 0.005(3)
C56 0.039(4) 0.044(4) 0.026(3) -0.014(3) 0.006(3) -0.008(3)
C59 0.031(3) 0.041(4) 0.042(4) -0.003(3) -0.010(3) -0.010(3)
Cl2 0.1024(19) 0.0618(14) 0.0600(13) -0.0046(11) -0.0418(13) -0.0038(13)
Cl1 0.104(2) 0.0659(14) 0.0778(16) 0.0137(12) 0.0549(15) 0.0079(13)
N10 0.017(2) 0.034(3) 0.035(3) 0.006(2) -0.0031(19) -0.005(2)
C51 0.027(3) 0.031(3) 0.024(3) -0.001(2) -0.005(2) 0.002(2)
C80 0.064(4) 0.053(4) 0.028(3) 0.001(3) -0.009(3) -0.004(4)
C13 0.013(3) 0.049(4) 0.044(4) 0.015(3) -0.002(2) 0.002(3)
C52 0.027(3) 0.043(4) 0.028(3) 0.005(3) 0.003(2) 0.011(3)
C53 0.018(3) 0.052(4) 0.041(4) 0.010(3) 0.001(3) 0.002(3)
C50 0.024(3) 0.026(3) 0.019(2) 0.008(2) 0.001(2) -0.008(2)
C42 0.018(3) 0.057(4) 0.033(3) 0.003(3) 0.005(2) -0.001(3)
C29 0.028(3) 0.027(3) 0.038(3) 0.008(3) -0.001(2) -0.001(2)
C41 0.019(3) 0.037(3) 0.029(3) 0.003(2) 0.001(2) -0.007(2)
C54 0.018(3) 0.044(4) 0.043(3) 0.008(3) -0.001(3) -0.012(2)
C14 0.026(3) 0.032(3) 0.058(4) 0.004(3) 0.002(3) 0.005(3)
C69 0.031(3) 0.031(3) 0.031(3) 0.006(2) -0.007(2) -0.007(3)
C70 0.037(3) 0.034(3) 0.024(3) 0.002(2) 0.004(3) 0.001(3)
C75 0.024(3) 0.043(4) 0.038(3) 0.007(3) -0.003(3) 0.006(3)
C72 0.051(4) 0.075(6) 0.029(3) -0.004(3) -0.010(3) -0.012(4)
C71 0.030(3) 0.067(5) 0.043(4) -0.001(4) 0.003(3) -0.015(3)
C73 0.060(5) 0.053(5) 0.026(3) -0.002(3) 0.012(3) 0.008(4)
C74 0.032(4) 0.067(5) 0.043(4) 0.008(4) 0.016(3) 0.009(3)
C62 0.030(3) 0.045(4) 0.020(3) -0.007(2) 0.010(2) 0.001(3)
C17A 0.056(8) 0.036(6) 0.033(7) -0.014(5) 0.001(5) 0.008(5)
C18A 0.046(7) 0.035(6) 0.035(7) -0.005(5) 0.016(5) 0.008(5)
C17B 0.065(16) 0.024(10) 0.025(11) -0.005(8) 0.007(10) -0.003(9)
C18B 0.044(14) 0.040(12) 0.040(14) -0.011(10) -0.001(10) 0.015(10)
C57A 0.044(8) 0.033(6) 0.016(6) -0.001(5) -0.003(5) -0.004(6)
C58A 0.042(8) 0.037(8) 0.025(7) -0.008(6) -0.007(6) -0.010(6)
C57B 0.050(10) 0.039(9) 0.035(9) -0.022(7) -0.001(7) -0.010(7)
C58B 0.045(9) 0.033(8) 0.046(11) -0.012(7) -0.005(7) -0.010(7)

loop_
_atom_type_symbol
_atom_type_description
_atom_type_scat_dispersion_real
_atom_type_scat_dispersion_imag
_atom_type_scat_source
C C 0.0033 0.0016 'International Tables Vol C Tables 4.2.6.8 and 6.1.1.4'
H H 0.0000 0.0000 'International Tables Vol C Tables 4.2.6.8 and 6.1.1.4'
N N 0.0061 0.0033 'International Tables Vol C Tables 4.2.6.8 and 6.1.1.4'
Br Br -0.2901 2.4595 'International Tables Vol C Tables 4.2.6.8 and 6.1.1.4'
Pt Pt -1.7033 8.3905 'International Tables Vol C Tables 4.2.6.8 and 6.1.1.4'
Cl Cl 0.1484 0.1585 'International Tables Vol C Tables 4.2.6.8 and 6.1.1.4'

loop_
_geom_angle_atom_site_label_1
_geom_angle_atom_site_label_2
_geom_angle_atom_site_label_3
_geom_angle
C21 Pt1 C22 85.8(2)
C21 Pt1 C23 85.7(2)
C22 Pt1 C23 88.9(3)
C21 Pt1 N2 99.32(19)
C22 Pt1 N2 174.2(2)
C23 Pt1 N2 88.6(2)
C21 Pt1 N1 174.4(2)
C22 Pt1 N1 99.8(2)
C23 Pt1 N1 95.30(19)
N2 Pt1 N1 75.19(16)
C21 Pt1 Br1 90.79(17)
C22 Pt1 Br1 91.0(2)
C23 Pt1 Br1 176.49(15)
N2 Pt1 Br1 91.78(12)
N1 Pt1 Br1 88.17(11)
N2 C6 C7 122.2(5)
N2 C6 C5 113.1(5)
C7 C6 C5 124.5(5)
C6 N2 N3 121.7(4)
C6 N2 Pt1 117.6(3)
N3 N2 Pt1 119.1(3)
C1 N1 C5 119.4(5)
C1 N1 Pt1 123.8(4)
C5 N1 Pt1 116.1(3)
C9 N3 N2 118.9(4)
C7 C8 C9 117.6(4)
C7 C8 C20 121.5(5)
C9 C8 C20 120.7(5)
C8 C7 C6 115.6(5)
C8 C7 C15 120.6(5)
C6 C7 C15 123.4(5)
C10 C11 C12 118.1(5)
C10 C11 H11A 121.0
C12 C11 H11A 121.0
C10 N4 C14 117.3(5)
N4 C10 C11 123.9(5)
N4 C10 C9 115.8(5)
C11 C10 C9 120.3(5)
Pt1 C21 H21A 109.5
Pt1 C21 H21B 109.5
H21A C21 H21B 109.5
Pt1 C21 H21C 109.5
H21A C21 H21C 109.5
H21B C21 H21C 109.5
N5 N6 C30 113.6(5)
N3 C9 C8 123.1(5)
N3 C9 C10 113.1(4)
C8 C9 C10 123.6(4)
C13 C12 C11 118.5(6)
C13 C12 H12A 120.8
C11 C12 H12A 120.8
C7 C15 C16 117.0(5)
C7 C15 H15A 108.1
C16 C15 H15A 108.1
C7 C15 H15B 108.1
C16 C15 H15B 108.1
H15A C15 H15B 107.3
C8 C20 C19 115.9(5)
C8 C20 H20A 108.3
C19 C20 H20A 108.3
C8 C20 H20B 108.3
C19 C20 H20B 108.3
H20A C20 H20B 107.4
C32 C31 C30 119.2(6)
C32 C31 H31A 120.4
C30 C31 H31A 120.4
N1 C5 C4 120.3(5)
N1 C5 C6 115.0(4)
C4 C5 C6 124.6(5)
Pt1 C22 H22A 109.5
Pt1 C22 H22B 109.5
H22A C22 H22B 109.5
Pt1 C22 H22C 109.5
H22A C22 H22C 109.5
H22B C22 H22C 109.5
C26 C27 C28 119.1(5)
C26 C27 N5 115.7(5)
C28 C27 N5 125.1(5)
C29 C28 C27 119.1(5)
C29 C28 H28A 120.5
C27 C28 H28A 120.5
N1 C1 C2 122.9(6)
N1 C1 H1A 118.6
C2 C1 H1A 118.6
C3 C2 C1 118.8(6)
C3 C2 H2A 120.6
C1 C2 H2A 120.6
N6 N5 C27 114.2(5)
C25 C24 C29 116.5(5)
C25 C24 C23 121.5(5)
C29 C24 C23 122.0(6)
C35 C34 C33 118.9(6)
C35 C34 H34A 120.6
C33 C34 H34A 120.6
C24 C23 Pt1 116.3(4)
C24 C23 H23A 108.2
Pt1 C23 H23A 108.2
C24 C23 H23B 108.2
Pt1 C23 H23B 108.2
H23A C23 H23B 107.4
C25 C26 C27 121.3(6)
C25 C26 H26A 119.4
C27 C26 H26A 119.4
C17B C16 C15 118.6(9)
C17B C16 C17A 34.8(8)
C15 C16 C17A 113.1(7)
C17B C16 H16A 75.1
C15 C16 H16A 109.0
C17A C16 H16A 109.0
C17B C16 H16B 128.5
C15 C16 H16B 109.0
C17A C16 H16B 109.0
H16A C16 H16B 107.8
C5 C4 C3 119.4(6)
C5 C4 H4B 120.3
C3 C4 H4B 120.3
C31 C32 C33 120.8(7)
C31 C32 H32A 119.6
C33 C32 H32A 119.6
C35 C30 C31 119.9(6)
C35 C30 N6 115.1(6)
C31 C30 N6 124.9(5)
C34 C35 C30 120.5(7)
C34 C35 H35A 119.8
C30 C35 H35A 119.8
C18A C19 C20 118.2(6)
C18A C19 C18B 36.0(9)
C20 C19 C18B 110.2(9)
C18A C19 H19A 107.8
C20 C19 H19A 107.8
C18B C19 H19A 137.7
C18A C19 H19B 107.8
C20 C19 H19B 107.8
C18B C19 H19B 78.2
H19A C19 H19B 107.1
C32 C33 C34 120.7(6)
C32 C33 H33A 119.6
C34 C33 H33A 119.6
C26 C25 C24 121.7(6)
C26 C25 H25A 119.1
C24 C25 H25A 119.1
C2 C3 C4 118.9(6)
C2 C3 H3B 120.6
C4 C3 H3B 120.6
C62 Pt2 C61 86.1(2)
C62 Pt2 C63 85.2(2)
C61 Pt2 C63 88.6(3)
C62 Pt2 N7 174.4(2)
C61 Pt2 N7 99.4(2)
C63 Pt2 N7 95.86(19)
C62 Pt2 N8 99.0(2)
C61 Pt2 N8 173.8(2)
C63 Pt2 N8 88.3(2)
N7 Pt2 N8 75.52(16)
C62 Pt2 Br2 91.68(18)
C61 Pt2 Br2 91.1(2)
C63 Pt2 Br2 176.83(15)
N7 Pt2 Br2 87.30(12)
N8 Pt2 Br2 92.21(12)
N11 N12 C70 112.7(5)
N8 N9 C49 118.5(4)
C48 C47 C46 117.0(5)
C48 C47 C55 120.8(5)
C46 C47 C55 121.9(5)
Pt2 C61 H61A 109.5
Pt2 C61 H61B 109.5
H61A C61 H61B 109.5
Pt2 C61 H61C 109.5
H61A C61 H61C 109.5
H61B C61 H61C 109.5
C48 C60 C59 116.6(5)
C48 C60 H60A 108.1
C59 C60 H60A 108.1
C48 C60 H60B 108.1
C59 C60 H60B 108.1
H60A C60 H60B 107.3
C41 N7 C45 120.5(5)
C41 N7 Pt2 123.0(4)
C45 N7 Pt2 116.1(3)
N9 N8 C46 122.6(4)
N9 N8 Pt2 119.3(3)
C46 N8 Pt2 116.4(3)
C64 C63 Pt2 114.4(4)
C64 C63 H63A 108.7
Pt2 C63 H63A 108.7
C64 C63 H63B 108.7
Pt2 C63 H63B 108.7
H63A C63 H63B 107.6
N8 C46 C47 120.1(5)
N8 C46 C45 113.1(5)
C47 C46 C45 126.7(5)
N12 N11 C67 113.3(5)
C69 C64 C65 115.7(5)
C69 C64 C63 122.3(5)
C65 C64 C63 122.0(5)
C66 C65 C64 122.2(6)
C66 C65 H65A 118.9
C64 C65 H65A 118.9
N9 C49 C48 123.6(5)
N9 C49 C50 112.9(4)
C48 C49 C50 123.3(5)
C47 C48 C49 117.4(5)
C47 C48 C60 121.6(5)
C49 C48 C60 120.6(5)
N7 C45 C44 119.0(5)
N7 C45 C46 115.6(4)
C44 C45 C46 125.3(5)
C65 C66 C67 119.5(6)
C65 C66 H66A 120.2
C67 C66 H66A 120.2
C42 C43 C44 119.9(6)
C42 C43 H43 120.0
C44 C43 H43 120.0
C47 C55 C56 116.2(5)
C47 C55 H55A 108.2
C56 C55 H55A 108.2
C47 C55 H55B 108.2
C56 C55 H55B 108.2
H55A C55 H55B 107.4
C69 C68 C67 120.2(6)
C69 C68 H68A 119.9
C67 C68 H68A 119.9
C68 C67 C66 119.3(5)
C68 C67 N11 115.9(5)
C66 C67 N11 124.8(6)
C43 C44 C45 119.8(6)
C43 C44 H44A 120.1
C45 C44 H44A 120.1
C57A C56 C55 120.1(7)
C57A C56 C57B 36.1(7)
C55 C56 C57B 111.9(8)
C57A C56 H56A 107.3
C55 C56 H56A 107.3
C57B C56 H56A 137.0
C57A C56 H56B 107.3
C55 C56 H56B 107.3
C57B C56 H56B 77.8
H56A C56 H56B 106.9
C58B C59 C60 119.3(7)
C58B C59 C58A 35.7(7)
C60 C59 C58A 113.4(7)
C58B C59 H59A 74.0
C60 C59 H59A 108.9
C58A C59 H59A 108.9
C58B C59 H59B 128.4
C60 C59 H59B 108.9
C58A C59 H59B 108.9
H59A C59 H59B 107.7
C50 N10 C54 117.6(5)
C52 C51 C50 118.3(5)
C52 C51 H51A 120.8
C50 C51 H51A 120.8
Cl1 C80 Cl2 113.6(4)
Cl1 C80 H80A 108.8
Cl2 C80 H80A 108.8
Cl1 C80 H80B 108.8
Cl2 C80 H80B 108.8
H80A C80 H80B 107.7
C14 C13 C12 119.0(5)
C14 C13 H13A 120.5
C12 C13 H13A 120.5
C53 C52 C51 119.3(6)
C53 C52 H52A 120.3
C51 C52 H52A 120.3
C54 C53 C52 119.3(5)
C54 C53 H53A 120.4
C52 C53 H53A 120.4
N10 C50 C51 121.9(5)
N10 C50 C49 116.9(5)
C51 C50 C49 121.2(5)
C43 C42 C41 118.9(5)
C43 C42 H42A 120.6
C41 C42 H42A 120.6
C28 C29 C24 122.3(6)
C28 C29 H29A 118.9
C24 C29 H29A 118.9
N7 C41 C42 121.6(6)
N7 C41 H41A 119.2
C42 C41 H41A 119.2
N10 C54 C53 123.4(6)
N10 C54 H54A 118.3
C53 C54 H54A 118.3
N4 C14 C13 123.2(6)
N4 C14 H14A 118.4
C13 C14 H14A 118.4
C68 C69 C64 123.0(6)
C68 C69 H69A 118.5
C64 C69 H69A 118.5
C75 C70 C71 119.7(6)
C75 C70 N12 124.9(6)
C71 C70 N12 115.5(5)
C70 C75 C74 119.0(6)
C70 C75 H75A 120.5
C74 C75 H75A 120.5
C73 C72 C71 119.3(7)
C73 C72 H72A 120.3
C71 C72 H72A 120.3
C72 C71 C70 120.8(6)
C72 C71 H71A 119.6
C70 C71 H71A 119.6
C72 C73 C74 120.1(6)
C72 C73 H73A 119.9
C74 C73 H73A 119.9
C73 C74 C75 120.9(6)
C73 C74 H74A 119.5
C75 C74 H74A 119.5
Pt2 C62 H62A 109.5
Pt2 C62 H62B 109.5
H62A C62 H62B 109.5
Pt2 C62 H62C 109.5
H62A C62 H62C 109.5
H62B C62 H62C 109.5
C18A C17A C16 114.0(9)
C18A C17A H17A 108.8
C16 C17A H17A 108.8
C18A C17A H17B 108.8
C16 C17A H17B 108.8
H17A C17A H17B 107.7
C19 C18A C17A 113.1(10)
C19 C18A H18A 109.0
C17A C18A H18A 109.0
C19 C18A H18B 109.0
C17A C18A H18B 109.0
H18A C18A H18B 107.8
C18B C17B C16 113.6(18)
C18B C17B H17C 108.8
C16 C17B H17C 108.8
C18B C17B H17D 108.8
C16 C17B H17D 108.8
H17C C17B H17D 107.7
C17B C18B C19 113.4(18)
C17B C18B H18C 108.9
C19 C18B H18C 108.9
C17B C18B H18D 108.9
C19 C18B H18D 108.9
H18C C18B H18D 107.7
C56 C57A C58A 112.1(11)
C56 C57A H57A 109.2
C58A C57A H57A 109.2
C56 C57A H57B 109.2
C58A C57A H57B 109.2
H57A C57A H57B 107.9
C57A C58A C59 113.2(11)
C57A C58A H58A 108.9
C59 C58A H58A 108.9
C57A C58A H58B 108.9
C59 C58A H58B 108.9
H58A C58A H58B 107.8
C58B C57B C56 114.0(13)
C58B C57B H57C 108.8
C56 C57B H57C 108.8
C58B C57B H57D 108.8
C56 C57B H57D 108.8
H57C C57B H57D 107.7
C59 C58B C57B 113.4(15)
C59 C58B H58C 108.9
C57B C58B H58C 108.9
C59 C58B H58D 108.9
C57B C58B H58D 108.9
H58C C58B H58D 107.7

loop_
_geom_bond_atom_site_label_1
_geom_bond_atom_site_label_2
_geom_bond_distance
Pt1 C21 2.042(5)
Pt1 C22 2.070(5)
Pt1 C23 2.093(5)
Pt1 N2 2.149(4)
Pt1 N1 2.151(4)
Pt1 Br1 2.5748(6)
C6 N2 1.321(6)
C6 C7 1.426(7)
C6 C5 1.503(7)
N2 N3 1.332(6)
N1 C1 1.338(7)
N1 C5 1.354(7)
N3 C9 1.327(6)
C8 C7 1.401(8)
C8 C9 1.406(7)
C8 C20 1.521(7)
C7 C15 1.503(7)
C11 C10 1.379(8)
C11 C12 1.404(8)
C11 H11A 0.9500
N4 C10 1.339(7)
N4 C14 1.342(8)
C10 C9 1.499(7)
C21 H21A 0.9800
C21 H21B 0.9800
C21 H21C 0.9800
N6 N5 1.248(7)
N6 C30 1.439(8)
C12 C13 1.386(9)
C12 H12A 0.9500
C15 C16 1.536(9)
C15 H15A 0.9900
C15 H15B 0.9900
C20 C19 1.551(8)
C20 H20A 0.9900
C20 H20B 0.9900
C31 C32 1.370(9)
C31 C30 1.394(9)
C31 H31A 0.9500
C5 C4 1.385(8)
C22 H22A 0.9800
C22 H22B 0.9800
C22 H22C 0.9800
C27 C26 1.376(8)
C27 C28 1.397(9)
C27 N5 1.434(7)
C28 C29 1.383(8)
C28 H28A 0.9500
C1 C2 1.373(8)
C1 H1A 0.9500
C2 C3 1.369(9)
C2 H2A 0.9500
C24 C25 1.393(8)
C24 C29 1.403(8)
C24 C23 1.462(8)
C34 C35 1.383(10)
C34 C33 1.384(11)
C34 H34A 0.9500
C23 H23A 0.9900
C23 H23B 0.9900
C26 C25 1.364(8)
C26 H26A 0.9500
C16 C17B 1.52(2)
C16 C17A 1.580(13)
C16 H16A 0.9900
C16 H16B 0.9900
C4 C3 1.408(9)
C4 H4B 0.9500
C32 C33 1.373(10)
C32 H32A 0.9500
C30 C35 1.385(8)
C35 H35A 0.9500
C19 C18A 1.515(13)
C19 C18B 1.61(2)
C19 H19A 0.9900
C19 H19B 0.9900
C33 H33A 0.9500
C25 H25A 0.9500
C3 H3B 0.9500
Pt2 C62 2.060(5)
Pt2 C61 2.061(6)
Pt2 C63 2.102(6)
Pt2 N7 2.144(4)
Pt2 N8 2.151(4)
Pt2 Br2 2.5736(7)
N12 N11 1.237(7)
N12 C70 1.448(7)
N9 N8 1.325(6)
N9 C49 1.331(7)
C47 C48 1.397(7)
C47 C46 1.426(7)
C47 C55 1.503(7)
C61 H61A 0.9800
C61 H61B 0.9800
C61 H61C 0.9800
C60 C48 1.506(7)
C60 C59 1.536(8)
C60 H60A 0.9900
C60 H60B 0.9900
N7 C41 1.344(7)
N7 C45 1.360(7)
N8 C46 1.354(6)
C63 C64 1.460(7)
C63 H63A 0.9900
C63 H63B 0.9900
C46 C45 1.483(7)
N11 C67 1.435(7)
C64 C69 1.408(8)
C64 C65 1.409(8)
C65 C66 1.389(8)
C65 H65A 0.9500
C49 C48 1.402(7)
C49 C50 1.488(7)
C45 C44 1.405(8)
C66 C67 1.399(9)
C66 H66A 0.9500
C43 C42 1.364(9)
C43 C44 1.383(9)
C43 H43 0.9500
C55 C56 1.531(8)
C55 H55A 0.9900
C55 H55B 0.9900
C68 C69 1.363(8)
C68 C67 1.391(8)
C68 H68A 0.9500
C44 H44A 0.9500
C56 C57A 1.508(14)
C56 C57B 1.578(16)
C56 H56A 0.9900
C56 H56B 0.9900
C59 C58B 1.500(17)
C59 C58A 1.589(15)
C59 H59A 0.9900
C59 H59B 0.9900
Cl2 C80 1.758(8)
Cl1 C80 1.756(8)
N10 C50 1.345(7)
N10 C54 1.355(7)
C51 C52 1.396(8)
C51 C50 1.403(8)
C51 H51A 0.9500
C80 H80A 0.9900
C80 H80B 0.9900
C13 C14 1.382(9)
C13 H13A 0.9500
C52 C53 1.365(9)
C52 H52A 0.9500
C53 C54 1.364(9)
C53 H53A 0.9500
C42 C41 1.391(8)
C42 H42A 0.9500
C29 H29A 0.9500
C41 H41A 0.9500
C54 H54A 0.9500
C14 H14A 0.9500
C69 H69A 0.9500
C70 C75 1.367(8)
C70 C71 1.377(9)
C75 C74 1.381(9)
C75 H75A 0.9500
C72 C73 1.362(10)
C72 C71 1.370(9)
C72 H72A 0.9500
C71 H71A 0.9500
C73 C74 1.362(10)
C73 H73A 0.9500
C74 H74A 0.9500
C62 H62A 0.9800
C62 H62B 0.9800
C62 H62C 0.9800
C17A C18A 1.535(19)
C17A H17A 0.9900
C17A H17B 0.9900
C18A H18A 0.9900
C18A H18B 0.9900
C17B C18B 1.48(4)
C17B H17C 0.9900
C17B H17D 0.9900
C18B H18C 0.9900
C18B H18D 0.9900
C57A C58A 1.54(2)
C57A H57A 0.9900
C57A H57B 0.9900
C58A H58A 0.9900
C58A H58B 0.9900
C57B C58B 1.51(3)
C57B H57C 0.9900
C57B H57D 0.9900
C58B H58C 0.9900
C58B H58D 0.9900

loop_
_geom_torsion_atom_site_label_1
_geom_torsion_atom_site_label_2
_geom_torsion_atom_site_label_3
_geom_torsion_atom_site_label_4
_geom_torsion
C7 C6 N2 N3 9.5(8)
C5 C6 N2 N3 -175.3(4)
C7 C6 N2 Pt1 -156.2(4)
C5 C6 N2 Pt1 19.0(6)
C21 Pt1 N2 C6 170.1(4)
C22 Pt1 N2 C6 19(2)
C23 Pt1 N2 C6 84.7(4)
N1 Pt1 N2 C6 -11.2(4)
Br1 Pt1 N2 C6 -98.8(4)
C21 Pt1 N2 N3 4.0(4)
C22 Pt1 N2 N3 -147(2)
C23 Pt1 N2 N3 -81.4(4)
N1 Pt1 N2 N3 -177.2(4)
Br1 Pt1 N2 N3 95.1(3)
C21 Pt1 N1 C1 -157(2)
C22 Pt1 N1 C1 13.1(5)
C23 Pt1 N1 C1 103.0(5)
N2 Pt1 N1 C1 -169.9(5)
Br1 Pt1 N1 C1 -77.5(4)
C21 Pt1 N1 C5 13(2)
C22 Pt1 N1 C5 -176.9(4)
C23 Pt1 N1 C5 -87.0(4)
N2 Pt1 N1 C5 0.1(4)
Br1 Pt1 N1 C5 92.5(4)
C6 N2 N3 C9 -2.4(7)
Pt1 N2 N3 C9 163.1(4)
C9 C8 C7 C6 -1.8(7)
C20 C8 C7 C6 172.3(5)
C9 C8 C7 C15 -174.9(5)
C20 C8 C7 C15 -0.8(8)
N2 C6 C7 C8 -7.0(8)
C5 C6 C7 C8 178.3(5)
N2 C6 C7 C15 165.9(5)
C5 C6 C7 C15 -8.8(8)
C14 N4 C10 C11 0.4(8)
C14 N4 C10 C9 -179.9(5)
C12 C11 C10 N4 -1.4(8)
C12 C11 C10 C9 178.8(5)
N2 N3 C9 C8 -6.9(8)
N2 N3 C9 C10 178.3(4)
C7 C8 C9 N3 8.8(8)
C20 C8 C9 N3 -165.4(5)
C7 C8 C9 C10 -177.0(5)
C20 C8 C9 C10 8.9(8)
N4 C10 C9 N3 -137.2(5)
C11 C10 C9 N3 42.5(7)
N4 C10 C9 C8 48.0(7)
C11 C10 C9 C8 -132.2(6)
C10 C11 C12 C13 0.8(8)
C8 C7 C15 C16 -85.4(7)
C6 C7 C15 C16 102.1(6)
C7 C8 C20 C19 88.0(7)
C9 C8 C20 C19 -98.1(7)
C1 N1 C5 C4 2.4(8)
Pt1 N1 C5 C4 -168.1(4)
C1 N1 C5 C6 179.8(5)
Pt1 N1 C5 C6 9.3(6)
N2 C6 C5 N1 -18.5(7)
C7 C6 C5 N1 156.6(5)
N2 C6 C5 C4 158.8(5)
C7 C6 C5 C4 -26.1(9)
C26 C27 C28 C29 -0.7(9)
N5 C27 C28 C29 -178.4(6)
C5 N1 C1 C2 1.9(9)
Pt1 N1 C1 C2 171.6(5)
N1 C1 C2 C3 -4.5(10)
C30 N6 N5 C27 179.7(5)
C26 C27 N5 N6 -175.0(6)
C28 C27 N5 N6 2.7(9)
C25 C24 C23 Pt1 -84.5(6)
C29 C24 C23 Pt1 96.4(6)
C21 Pt1 C23 C24 -172.3(5)
C22 Pt1 C23 C24 101.8(5)
N2 Pt1 C23 C24 -72.9(4)
N1 Pt1 C23 C24 2.1(5)
Br1 Pt1 C23 C24 -170(2)
C28 C27 C26 C25 -0.5(9)
N5 C27 C26 C25 177.4(6)
C7 C15 C16 C17B 45.6(13)
C7 C15 C16 C17A 84.0(8)
N1 C5 C4 C3 -3.9(9)
C6 C5 C4 C3 178.9(6)
C30 C31 C32 C33 -0.7(10)
C32 C31 C30 C35 -0.7(9)
C32 C31 C30 N6 -178.3(6)
N5 N6 C30 C35 -179.5(6)
N5 N6 C30 C31 -1.8(9)
C33 C34 C35 C30 -2.3(12)
C31 C30 C35 C34 2.2(11)
N6 C30 C35 C34 -180.0(7)
C8 C20 C19 C18A -46.5(9)
C8 C20 C19 C18B -85.2(11)
C31 C32 C33 C34 0.6(11)
C35 C34 C33 C32 0.9(12)
C27 C26 C25 C24 1.5(10)
C29 C24 C25 C26 -1.1(9)
C23 C24 C25 C26 179.7(6)
C1 C2 C3 C4 2.8(10)
C5 C4 C3 C2 1.3(10)
C62 Pt2 N7 C41 157(2)
C61 Pt2 N7 C41 -13.5(5)
C63 Pt2 N7 C41 -103.1(5)
N8 Pt2 N7 C41 170.2(5)
Br2 Pt2 N7 C41 77.2(4)
C62 Pt2 N7 C45 -17(2)
C61 Pt2 N7 C45 173.1(4)
C63 Pt2 N7 C45 83.6(4)
N8 Pt2 N7 C45 -3.2(4)
Br2 Pt2 N7 C45 -96.2(4)
C49 N9 N8 C46 1.6(7)
C49 N9 N8 Pt2 -163.1(4)
C62 Pt2 N8 N9 -2.4(4)
C61 Pt2 N8 N9 143(2)
C63 Pt2 N8 N9 82.4(4)
N7 Pt2 N8 N9 178.9(4)
Br2 Pt2 N8 N9 -94.5(4)
C62 Pt2 N8 C46 -168.1(4)
C61 Pt2 N8 C46 -22(2)
C63 Pt2 N8 C46 -83.2(4)
N7 Pt2 N8 C46 13.2(4)
Br2 Pt2 N8 C46 99.9(4)
C62 Pt2 C63 C64 167.7(5)
C61 Pt2 C63 C64 -106.1(5)
N7 Pt2 C63 C64 -6.8(4)
N8 Pt2 C63 C64 68.5(4)
Br2 Pt2 C63 C64 168(3)
N9 N8 C46 C47 -8.0(8)
Pt2 N8 C46 C47 157.1(4)
N9 N8 C46 C45 174.6(5)
Pt2 N8 C46 C45 -20.3(6)
C48 C47 C46 N8 5.9(8)
C55 C47 C46 N8 -167.5(5)
C48 C47 C46 C45 -177.2(5)
C55 C47 C46 C45 9.4(9)
C70 N12 N11 C67 178.2(5)
Pt2 C63 C64 C69 73.3(7)
Pt2 C63 C64 C65 -106.4(6)
C69 C64 C65 C66 1.3(9)
C63 C64 C65 C66 -179.0(6)
N8 N9 C49 C48 7.0(8)
N8 N9 C49 C50 -177.8(4)
C46 C47 C48 C49 2.0(8)
C55 C47 C48 C49 175.4(5)
C46 C47 C48 C60 -171.0(5)
C55 C47 C48 C60 2.4(8)
N9 C49 C48 C47 -8.7(8)
C50 C49 C48 C47 176.7(5)
N9 C49 C48 C60 164.4(5)
C50 C49 C48 C60 -10.3(8)
C59 C60 C48 C47 -86.6(7)
C59 C60 C48 C49 100.7(6)
C41 N7 C45 C44 -1.6(8)
Pt2 N7 C45 C44 171.9(4)
C41 N7 C45 C46 -179.8(5)
Pt2 N7 C45 C46 -6.2(6)
N8 C46 C45 N7 17.4(7)
C47 C46 C45 N7 -159.8(5)
N8 C46 C45 C44 -160.6(6)
C47 C46 C45 C44 22.2(9)
C64 C65 C66 C67 -1.8(9)
C48 C47 C55 C56 85.5(7)
C46 C47 C55 C56 -101.4(7)
C69 C68 C67 C66 1.8(10)
C69 C68 C67 N11 -176.8(6)
C65 C66 C67 C68 0.2(9)
C65 C66 C67 N11 178.7(6)
N12 N11 C67 C68 161.4(6)
N12 N11 C67 C66 -17.1(9)
C42 C43 C44 C45 -4.1(11)
N7 C45 C44 C43 5.0(10)
C46 C45 C44 C43 -177.1(6)
C47 C55 C56 C57A -46.7(10)
C47 C55 C56 C57B -86.0(9)
C48 C60 C59 C58B 43.4(12)
C48 C60 C59 C58A 82.9(9)
C11 C12 C13 C14 0.7(9)
C50 C51 C52 C53 -1.6(8)
C51 C52 C53 C54 -0.3(9)
C54 N10 C50 C51 -1.9(8)
C54 N10 C50 C49 179.2(5)
C52 C51 C50 N10 2.8(8)
C52 C51 C50 C49 -178.4(5)
N9 C49 C50 N10 137.3(5)
C48 C49 C50 N10 -47.6(7)
N9 C49 C50 C51 -41.6(7)
C48 C49 C50 C51 133.6(6)
C44 C43 C42 C41 0.0(11)
C27 C28 C29 C24 1.0(9)
C25 C24 C29 C28 -0.1(9)
C23 C24 C29 C28 179.1(6)
C45 N7 C41 C42 -2.6(9)
Pt2 N7 C41 C42 -175.7(5)
C43 C42 C41 N7 3.5(10)
C50 N10 C54 C53 -0.1(9)
C52 C53 C54 N10 1.2(10)
C10 N4 C14 C13 1.3(9)
C12 C13 C14 N4 -1.9(10)
C67 C68 C69 C64 -2.4(10)
C65 C64 C69 C68 0.8(9)
C63 C64 C69 C68 -178.9(6)
N11 N12 C70 C75 5.9(9)
N11 N12 C70 C71 -174.2(6)
C71 C70 C75 C74 3.5(10)
N12 C70 C75 C74 -176.6(6)
C73 C72 C71 C70 2.8(13)
C75 C70 C71 C72 -5.0(11)
N12 C70 C71 C72 175.1(7)
C71 C72 C73 C74 0.9(13)
C72 C73 C74 C75 -2.3(12)
C70 C75 C74 C73 0.1(11)
C17B C16 C17A C18A 32.7(15)
C15 C16 C17A C18A -74.7(11)
C20 C19 C18A C17A -58.3(10)
C18B C19 C18A C17A 27.7(14)
C16 C17A C18A C19 101.0(11)
C15 C16 C17B C18B 60.5(19)
C17A C16 C17B C18B -29.3(14)
C16 C17B C18B C19 -103(2)
C18A C19 C18B C17B -34.3(14)
C20 C19 C18B C17B 76.1(19)
C55 C56 C57A C58A -58.5(12)
C57B C56 C57A C58A 27.8(11)
C56 C57A C58A C59 100.2(12)
C58B C59 C58A C57A 33.4(12)
C60 C59 C58A C57A -74.8(12)
C57A C56 C57B C58B -35.7(13)
C55 C56 C57B C58B 75.8(15)
C60 C59 C58B C57B 60.1(15)
C58A C59 C58B C57B -29.9(12)
C56 C57B C58B C59 -100.7(16)
